data_4130993
loop_
_publ_author_name
'Wang, Gang-Wei'
'McCreanor, Niall G.'
'Shaw, Megan H.'
'Whittingham, William G.'
'Bower, John F.'

_publ_section_title
;
 New Initiation Modes for Directed Carbonylative C-C Bond Activation:
 Rhodium-Catalyzed (3 + 1 + 2) Cycloadditions of Aminomethylcyclopropanes.
;
_journal_issue 41
_journal_name_full 'Journal of the American Chemical Society'
_journal_page_first 13501
_journal_page_last 13504
_journal_paper_doi 10.1021/jacs.6b08608
_journal_volume 138
_journal_year 2016
_chemical_formula_moiety 'C18 H25 N O3 S'
_chemical_formula_sum 'C18 H25 N O3 S'
_chemical_formula_weight 335.45
_space_group_crystal_system triclinic
_space_group_IT_number 2
_space_group_name_Hall '-P 1'
_space_group_name_H-M_alt 'P -1'
_atom_sites_solution_hydrogens geom
_atom_sites_solution_primary iterative
_audit_creation_date 2016-02-23
_audit_creation_method
;
Olex2 1.2
(compiled 2016.02.19 svn.r3266 for OlexSys, GUI svn.r5155)
;
_cell_angle_alpha 88.447(3)
_cell_angle_beta 74.397(3)
_cell_angle_gamma 69.748(3)
_cell_formula_units_Z 2
_cell_length_a 8.0648(4)
_cell_length_b 8.3002(4)
_cell_length_c 14.4327(8)
_cell_measurement_reflns_used 6074
_cell_measurement_temperature 100(2)
_cell_measurement_theta_max 27.88
_cell_measurement_theta_min 2.62
_cell_volume 870.66(8)
_computing_cell_refinement 'SAINT v8.34A (Bruker, 2013)'
_computing_data_reduction 'SAINT v8.34A (Bruker, 2013)'
_computing_molecular_graphics 'Olex2 (Dolomanov et al., 2009)'
_computing_publication_material 'Olex2 (Dolomanov et al., 2009)'
_computing_structure_refinement 'ShelXL (Sheldrick, 2015)'
_computing_structure_solution
;
Superflip (Palatinus & Chapuis, 2007;Palatinus & van der Lee, 2008;
Palatinus et al., 2012)
;
_diffrn_ambient_temperature 100(2)
_diffrn_detector 'Bruker area detector'
_diffrn_detector_type 'CCD area detector'
_diffrn_measured_fraction_theta_full 1.000
_diffrn_measured_fraction_theta_max 0.999
_diffrn_measurement_device 'Bruker Apex II kappa CCD area detector'
_diffrn_measurement_device_type 'Bruker Apex II kappa CCD area detector'
_diffrn_measurement_method '\f and \w scans'
_diffrn_radiation_monochromator graphite
_diffrn_radiation_type MoK\a
_diffrn_radiation_wavelength 0.71073
_diffrn_reflns_av_R_equivalents 0.0274
_diffrn_reflns_av_unetI/netI 0.0254
_diffrn_reflns_Laue_measured_fraction_full 1.000
_diffrn_reflns_Laue_measured_fraction_max 0.999
_diffrn_reflns_limit_h_max 10
_diffrn_reflns_limit_h_min -10
_diffrn_reflns_limit_k_max 10
_diffrn_reflns_limit_k_min -10
_diffrn_reflns_limit_l_max 18
_diffrn_reflns_limit_l_min -19
_diffrn_reflns_number 16010
_diffrn_reflns_point_group_measured_fraction_full 1.000
_diffrn_reflns_point_group_measured_fraction_max 0.999
_diffrn_reflns_theta_full 26.000
_diffrn_reflns_theta_max 27.914
_diffrn_reflns_theta_min 1.469
_diffrn_source 'fine-focus sealed tube'
_diffrn_standards_number 0
_exptl_absorpt_coefficient_mu 0.200
_exptl_absorpt_correction_T_max 0.7456
_exptl_absorpt_correction_T_min 0.6570
_exptl_absorpt_correction_type multi-scan
_exptl_absorpt_process_details
;
SADABS-2014/5 (Bruker,2014/5) was used for absorption correction.
wR2(int) was 0.0495 before and 0.0391 after correction.
The Ratio of minimum to maximum transmission is 0.8812.
The \l/2 correction factor is 0.00150.
;
_exptl_crystal_colour colourless
_exptl_crystal_colour_primary colourless
_exptl_crystal_density_diffrn 1.280
_exptl_crystal_description block
_exptl_crystal_F_000 360
_exptl_crystal_size_max 0.41
_exptl_crystal_size_mid 0.22
_exptl_crystal_size_min 0.15
_refine_diff_density_max 0.417
_refine_diff_density_min -0.327
_refine_diff_density_rms 0.048
_refine_ls_extinction_method none
_refine_ls_goodness_of_fit_ref 1.029
_refine_ls_hydrogen_treatment constr
_refine_ls_matrix_type full
_refine_ls_number_parameters 211
_refine_ls_number_reflns 4161
_refine_ls_number_restraints 0
_refine_ls_restrained_S_all 1.029
_refine_ls_R_factor_all 0.0406
_refine_ls_R_factor_gt 0.0339
_refine_ls_shift/su_max 0.001
_refine_ls_shift/su_mean 0.000
_refine_ls_structure_factor_coef Fsqd
_refine_ls_weighting_details 'w=1/[\s^2^(Fo^2^)+(0.0435P)^2^+0.3840P] where P=(Fo^2^+2Fc^2^)/3'
_refine_ls_weighting_scheme calc
_refine_ls_wR_factor_gt 0.0866
_refine_ls_wR_factor_ref 0.0907
_reflns_Friedel_coverage 0.000
_reflns_number_gt 3613
_reflns_number_total 4161
_reflns_threshold_expression 'I > 2\s(I)'
_cod_data_source_file ja6b08608_si_003.cif
_cod_data_source_block testt1
_cod_database_code 4130993
_shelxl_version_number 2013-4
_shelx_space_group_comment
;
The symmetry employed for this shelxl refinement is uniquely defined
by the following loop, which should always be used as a source of
symmetry information in preference to the above space-group names.
They are only intended as comments.
;
_olex2_refinement_description
;
1. Fixed Uiso
 At 1.2 times of:
  All C(H) groups, All C(H,H) groups
 At 1.5 times of:
  All C(H,H,H) groups
2.a Ternary CH refined with riding coordinates:
 C8(H8), C9(H9), C10(H10), C12(H12)
2.b Secondary CH2 refined with riding coordinates:
 C11(H11A,H11B), C15(H15A,H15B), C17(H17A,H17B), C18(H18A,H18B)
2.c Aromatic/amide H refined with riding coordinates:
 C2(H2), C3(H3), C5(H5), C6(H6)
2.d Idealised Me refined as rotating group:
 C7(H7A,H7B,H7C), C13(H13A,H13B,H13C), C14(H14A,H14B,H14C)
;
_olex2_submission_special_instructions 'No special instructions were received'

loop_
_space_group_symop_operation_xyz
'x, y, z'
'-x, -y, -z'

loop_
_atom_site_label
_atom_site_type_symbol
_atom_site_fract_x
_atom_site_fract_y
_atom_site_fract_z
_atom_site_U_iso_or_equiv
_atom_site_adp_type
_atom_site_occupancy
_atom_site_site_symmetry_order
_atom_site_calc_flag
_atom_site_refinement_flags_posn
S1 S 0.16056(4) 0.28140(4) 0.80076(2) 0.01498(9) Uani 1 1 d .
O1 O 0.14348(13) 0.14816(12) 0.86425(7) 0.0218(2) Uani 1 1 d .
O2 O 0.01826(13) 0.36574(12) 0.75533(7) 0.0216(2) Uani 1 1 d .
O3 O 1.13570(13) 0.07100(14) 0.56413(7) 0.0258(2) Uani 1 1 d .
N1 N 0.34915(14) 0.19618(13) 0.71485(8) 0.0142(2) Uani 1 1 d .
C1 C 0.18737(16) 0.44238(15) 0.86663(9) 0.0140(2) Uani 1 1 d .
C2 C 0.24892(18) 0.40310(16) 0.94844(9) 0.0174(3) Uani 1 1 d .
H2 H 0.2724 0.2931 0.9702 0.021 Uiso 1 1 calc R
C3 C 0.27497(18) 0.53029(17) 0.99738(10) 0.0189(3) Uani 1 1 d .
H3 H 0.3169 0.5042 1.0520 0.023 Uiso 1 1 calc R
C4 C 0.23939(18) 0.69654(17) 0.96613(10) 0.0178(3) Uani 1 1 d .
C5 C 0.17362(18) 0.73415(16) 0.88521(10) 0.0177(3) Uani 1 1 d .
H5 H 0.1467 0.8450 0.8644 0.021 Uiso 1 1 calc R
C6 C 0.14776(17) 0.60826(16) 0.83511(10) 0.0164(3) Uani 1 1 d .
H6 H 0.1044 0.6344 0.7810 0.020 Uiso 1 1 calc R
C7 C 0.2695(2) 0.83364(19) 1.01914(10) 0.0236(3) Uani 1 1 d .
H7A H 0.2619 0.8063 1.0849 0.035 Uiso 1 1 calc GR
H7B H 0.1770 0.9432 1.0177 0.035 Uiso 1 1 calc GR
H7C H 0.3889 0.8387 0.9886 0.035 Uiso 1 1 calc GR
C8 C 0.52121(17) 0.08516(15) 0.73963(9) 0.0138(2) Uani 1 1 d .
H8 H 0.5214 0.1288 0.8020 0.017 Uiso 1 1 calc R
C9 C 0.67254(17) 0.11958(16) 0.65955(9) 0.0142(2) Uani 1 1 d .
H9 H 0.7020 0.0416 0.6030 0.017 Uiso 1 1 calc R
C10 C 0.58015(18) 0.30333(16) 0.63486(9) 0.0156(3) Uani 1 1 d .
H10 H 0.5625 0.3826 0.6887 0.019 Uiso 1 1 calc R
C11 C 0.39326(18) 0.30177(17) 0.63338(9) 0.0174(3) Uani 1 1 d .
H11A H 0.3026 0.4174 0.6437 0.021 Uiso 1 1 calc R
H11B H 0.3994 0.2493 0.5727 0.021 Uiso 1 1 calc R
C12 C 0.52933(18) -0.10256(16) 0.74636(10) 0.0176(3) Uani 1 1 d .
H12 H 0.4231 -0.1027 0.7989 0.021 Uiso 1 1 calc R
C13 C 0.7010(2) -0.21692(18) 0.77318(12) 0.0277(3) Uani 1 1 d .
H13A H 0.8073 -0.2336 0.7194 0.042 Uiso 1 1 calc GR
H13B H 0.6901 -0.3264 0.7895 0.042 Uiso 1 1 calc GR
H13C H 0.7138 -0.1628 0.8275 0.042 Uiso 1 1 calc GR
C14 C 0.5133(2) -0.17788(17) 0.65516(11) 0.0247(3) Uani 1 1 d .
H14A H 0.4078 -0.1013 0.6379 0.037 Uiso 1 1 calc GR
H14B H 0.5000 -0.2878 0.6668 0.037 Uiso 1 1 calc GR
H14C H 0.6221 -0.1919 0.6035 0.037 Uiso 1 1 calc GR
C15 C 0.85253(18) 0.10242(18) 0.68224(10) 0.0198(3) Uani 1 1 d .
H15A H 0.8264 0.1738 0.7402 0.024 Uiso 1 1 calc R
H15B H 0.9149 -0.0162 0.6935 0.024 Uiso 1 1 calc R
C16 C 0.97510(18) 0.15814(18) 0.59813(10) 0.0195(3) Uani 1 1 d .
C17 C 0.8867(2) 0.32850(19) 0.55911(10) 0.0228(3) Uani 1 1 d .
H17A H 0.9685 0.3382 0.4980 0.027 Uiso 1 1 calc R
H17B H 0.8710 0.4216 0.6036 0.027 Uiso 1 1 calc R
C18 C 0.69862(19) 0.34882(17) 0.54428(10) 0.0195(3) Uani 1 1 d .
H18A H 0.6381 0.4666 0.5309 0.023 Uiso 1 1 calc R
H18B H 0.7156 0.2735 0.4896 0.023 Uiso 1 1 calc R

loop_
_atom_site_aniso_label
_atom_site_aniso_U_11
_atom_site_aniso_U_22
_atom_site_aniso_U_33
_atom_site_aniso_U_23
_atom_site_aniso_U_13
_atom_site_aniso_U_12
S1 0.01141(15) 0.01190(15) 0.02068(17) -0.00203(11) -0.00249(12) -0.00419(11)
O1 0.0200(5) 0.0148(4) 0.0271(5) -0.0007(4) 0.0025(4) -0.0086(4)
O2 0.0136(4) 0.0190(5) 0.0320(6) -0.0054(4) -0.0091(4) -0.0027(4)
O3 0.0177(5) 0.0335(6) 0.0240(5) -0.0063(4) -0.0024(4) -0.0082(4)
N1 0.0126(5) 0.0127(5) 0.0158(5) 0.0014(4) -0.0041(4) -0.0025(4)
C1 0.0113(5) 0.0120(5) 0.0177(6) -0.0017(5) -0.0016(5) -0.0043(4)
C2 0.0169(6) 0.0151(6) 0.0178(6) 0.0022(5) -0.0024(5) -0.0046(5)
C3 0.0179(6) 0.0234(7) 0.0145(6) 0.0005(5) -0.0040(5) -0.0065(5)
C4 0.0135(6) 0.0195(6) 0.0185(6) -0.0040(5) -0.0001(5) -0.0063(5)
C5 0.0156(6) 0.0128(6) 0.0230(7) 0.0001(5) -0.0025(5) -0.0052(5)
C6 0.0145(6) 0.0157(6) 0.0187(6) 0.0015(5) -0.0055(5) -0.0042(5)
C7 0.0234(7) 0.0253(7) 0.0236(7) -0.0058(6) -0.0049(6) -0.0110(6)
C8 0.0129(6) 0.0138(6) 0.0140(6) 0.0009(4) -0.0046(5) -0.0031(5)
C9 0.0139(6) 0.0137(6) 0.0150(6) 0.0007(4) -0.0042(5) -0.0045(5)
C10 0.0170(6) 0.0146(6) 0.0149(6) 0.0008(5) -0.0044(5) -0.0051(5)
C11 0.0173(6) 0.0177(6) 0.0167(6) 0.0041(5) -0.0062(5) -0.0044(5)
C12 0.0170(6) 0.0136(6) 0.0206(6) 0.0039(5) -0.0036(5) -0.0049(5)
C13 0.0276(8) 0.0192(7) 0.0352(8) 0.0105(6) -0.0133(6) -0.0039(6)
C14 0.0275(7) 0.0142(6) 0.0331(8) -0.0018(6) -0.0098(6) -0.0070(6)
C15 0.0165(6) 0.0224(6) 0.0226(7) 0.0063(5) -0.0079(5) -0.0079(5)
C16 0.0177(6) 0.0246(7) 0.0189(6) -0.0024(5) -0.0047(5) -0.0107(5)
C17 0.0224(7) 0.0265(7) 0.0214(7) 0.0037(6) -0.0027(6) -0.0136(6)
C18 0.0223(7) 0.0192(6) 0.0176(6) 0.0045(5) -0.0056(5) -0.0084(5)

loop_
_atom_type_symbol
_atom_type_description
_atom_type_scat_dispersion_real
_atom_type_scat_dispersion_imag
_atom_type_scat_source
C C 0.0033 0.0016 'International Tables Vol C Tables 4.2.6.8 and 6.1.1.4'
H H 0.0000 0.0000 'International Tables Vol C Tables 4.2.6.8 and 6.1.1.4'
N N 0.0061 0.0033 'International Tables Vol C Tables 4.2.6.8 and 6.1.1.4'
O O 0.0106 0.0060 'International Tables Vol C Tables 4.2.6.8 and 6.1.1.4'
S S 0.1246 0.1234 'International Tables Vol C Tables 4.2.6.8 and 6.1.1.4'

loop_
_geom_angle_atom_site_label_1
_geom_angle_atom_site_label_2
_geom_angle_atom_site_label_3
_geom_angle
O1 S1 N1 106.72(6)
O1 S1 C1 107.44(6)
O2 S1 O1 120.04(6)
O2 S1 N1 106.81(6)
O2 S1 C1 107.26(6)
N1 S1 C1 108.10(6)
C8 N1 S1 119.43(8)
C11 N1 S1 118.33(8)
C11 N1 C8 110.76(9)
C2 C1 S1 120.10(9)
C2 C1 C6 120.60(12)
C6 C1 S1 119.30(10)
C1 C2 H2 120.4
C1 C2 C3 119.15(12)
C3 C2 H2 120.4
C2 C3 H3 119.4
C2 C3 C4 121.25(13)
C4 C3 H3 119.4
C3 C4 C7 120.96(13)
C5 C4 C3 118.61(12)
C5 C4 C7 120.43(12)
C4 C5 H5 119.6
C6 C5 C4 120.88(12)
C6 C5 H5 119.6
C1 C6 H6 120.3
C5 C6 C1 119.48(12)
C5 C6 H6 120.3
C4 C7 H7A 109.5
C4 C7 H7B 109.5
C4 C7 H7C 109.5
H7A C7 H7B 109.5
H7A C7 H7C 109.5
H7B C7 H7C 109.5
N1 C8 H8 109.0
N1 C8 C9 102.01(9)
N1 C8 C12 110.66(10)
C9 C8 H8 109.0
C12 C8 H8 109.0
C12 C8 C9 116.80(10)
C8 C9 H9 108.2
C10 C9 C8 104.09(10)
C10 C9 H9 108.2
C10 C9 C15 110.05(10)
C15 C9 C8 117.78(11)
C15 C9 H9 108.2
C9 C10 H10 108.4
C11 C10 C9 101.60(10)
C11 C10 H10 108.4
C11 C10 C18 118.27(11)
C18 C10 C9 111.43(11)
C18 C10 H10 108.4
N1 C11 C10 102.97(10)
N1 C11 H11A 111.2
N1 C11 H11B 111.2
C10 C11 H11A 111.2
C10 C11 H11B 111.2
H11A C11 H11B 109.1
C8 C12 H12 107.0
C13 C12 C8 111.58(11)
C13 C12 H12 107.0
C13 C12 C14 110.84(11)
C14 C12 C8 113.08(11)
C14 C12 H12 107.0
C12 C13 H13A 109.5
C12 C13 H13B 109.5
C12 C13 H13C 109.5
H13A C13 H13B 109.5
H13A C13 H13C 109.5
H13B C13 H13C 109.5
C12 C14 H14A 109.5
C12 C14 H14B 109.5
C12 C14 H14C 109.5
H14A C14 H14B 109.5
H14A C14 H14C 109.5
H14B C14 H14C 109.5
C9 C15 H15A 109.8
C9 C15 H15B 109.8
H15A C15 H15B 108.2
C16 C15 C9 109.53(11)
C16 C15 H15A 109.8
C16 C15 H15B 109.8
O3 C16 C15 121.64(13)
O3 C16 C17 121.75(13)
C17 C16 C15 116.62(12)
C16 C17 H17A 109.0
C16 C17 H17B 109.0
C16 C17 C18 113.13(11)
H17A C17 H17B 107.8
C18 C17 H17A 109.0
C18 C17 H17B 109.0
C10 C18 C17 109.40(11)
C10 C18 H18A 109.8
C10 C18 H18B 109.8
C17 C18 H18A 109.8
C17 C18 H18B 109.8
H18A C18 H18B 108.2

loop_
_geom_bond_atom_site_label_1
_geom_bond_atom_site_label_2
_geom_bond_distance
S1 O1 1.4367(10)
S1 O2 1.4355(10)
S1 N1 1.6246(11)
S1 C1 1.7650(12)
O3 C16 1.2125(17)
N1 C8 1.5054(16)
N1 C11 1.4873(16)
C1 C2 1.3891(18)
C1 C6 1.3944(17)
C2 H2 0.9300
C2 C3 1.3896(18)
C3 H3 0.9300
C3 C4 1.3970(19)
C4 C5 1.3935(19)
C4 C7 1.5093(18)
C5 H5 0.9300
C5 C6 1.3896(18)
C6 H6 0.9300
C7 H7A 0.9600
C7 H7B 0.9600
C7 H7C 0.9600
C8 H8 0.9800
C8 C9 1.5400(17)
C8 C12 1.5382(17)
C9 H9 0.9800
C9 C10 1.5281(17)
C9 C15 1.5312(18)
C10 H10 0.9800
C10 C11 1.5176(18)
C10 C18 1.5217(18)
C11 H11A 0.9700
C11 H11B 0.9700
C12 H12 0.9800
C12 C13 1.5254(19)
C12 C14 1.5271(19)
C13 H13A 0.9600
C13 H13B 0.9600
C13 H13C 0.9600
C14 H14A 0.9600
C14 H14B 0.9600
C14 H14C 0.9600
C15 H15A 0.9700
C15 H15B 0.9700
C15 C16 1.5183(19)
C16 C17 1.517(2)
C17 H17A 0.9700
C17 H17B 0.9700
C17 C18 1.5393(19)
C18 H18A 0.9700
C18 H18B 0.9700

loop_
_geom_torsion_atom_site_label_1
_geom_torsion_atom_site_label_2
_geom_torsion_atom_site_label_3
_geom_torsion_atom_site_label_4
_geom_torsion
S1 N1 C8 C9 -148.42(8)
S1 N1 C8 C12 86.62(11)
S1 N1 C11 C10 122.53(9)
S1 C1 C2 C3 177.85(10)
S1 C1 C6 C5 -178.20(10)
O1 S1 N1 C8 -45.29(10)
O1 S1 N1 C11 174.66(9)
O1 S1 C1 C2 21.30(12)
O1 S1 C1 C6 -159.28(10)
O2 S1 N1 C8 -174.85(9)
O2 S1 N1 C11 45.10(10)
O2 S1 C1 C2 151.62(10)
O2 S1 C1 C6 -28.95(12)
O3 C16 C17 C18 133.92(13)
N1 S1 C1 C2 -93.53(11)
N1 S1 C1 C6 85.89(11)
N1 C8 C9 C10 29.78(11)
N1 C8 C9 C15 151.91(11)
N1 C8 C12 C13 -178.99(11)
N1 C8 C12 C14 55.26(14)
C1 S1 N1 C8 70.02(10)
C1 S1 N1 C11 -70.03(10)
C1 C2 C3 C4 0.39(19)
C2 C1 C6 C5 1.22(19)
C2 C3 C4 C5 1.10(19)
C2 C3 C4 C7 -179.47(12)
C3 C4 C5 C6 -1.45(19)
C4 C5 C6 C1 0.31(19)
C6 C1 C2 C3 -1.56(19)
C7 C4 C5 C6 179.12(12)
C8 N1 C11 C10 -20.74(13)
C8 C9 C10 C11 -42.93(12)
C8 C9 C10 C18 -169.80(10)
C8 C9 C15 C16 -174.52(11)
C9 C8 C12 C13 64.92(15)
C9 C8 C12 C14 -60.83(15)
C9 C10 C11 N1 38.43(12)
C9 C10 C18 C17 -58.39(14)
C9 C15 C16 O3 -131.51(13)
C9 C15 C16 C17 48.70(15)
C10 C9 C15 C16 -55.49(14)
C11 N1 C8 C9 -5.61(12)
C11 N1 C8 C12 -130.57(11)
C11 C10 C18 C17 -175.54(11)
C12 C8 C9 C10 150.56(11)
C12 C8 C9 C15 -87.31(14)
C15 C9 C10 C11 -170.03(10)
C15 C9 C10 C18 63.11(13)
C15 C16 C17 C18 -46.29(16)
C16 C17 C18 C10 48.97(15)
C18 C10 C11 N1 160.70(11)
